data_4078660
loop_
_publ_author_name
'Mandal, Sutanuva'
'Samanta, Subhas'
'Mondal, Tapan K.'
'Goswami, Sreebrata'

_publ_section_title
;
 Comparative Study onortho-C--H vsortho-C--X (X = C, Cl, S) Bond
 Activation inortho-Caromatic--N Bond Fusion in Substituted Anilines Using
 Ruthenium(II) Mediators: Isolation and Characterization of Unusual
 Ru2Complexes
;
_journal_issue 15
_journal_name_full Organometallics
_journal_page_first 5282
_journal_paper_doi 10.1021/om300241y
_journal_volume 31
_journal_year 2012
_chemical_formula_moiety 'C25 H18 Cl6 N3 O2 Ru2, Cl, 2(O)'
_chemical_formula_sum 'C25 H18 Cl7 N3 O4 Ru2'
_chemical_formula_weight 874.71
_chemical_name_systematic
;
 ?
;
_space_group_IT_number 2
_symmetry_cell_setting triclinic
_symmetry_space_group_name_Hall '-P 1'
_symmetry_space_group_name_H-M 'P -1'
_atom_sites_solution_hydrogens geom
_atom_sites_solution_primary direct
_atom_sites_solution_secondary difmap
_audit_creation_method SHELXL-97
_cell_angle_alpha 83.865(4)
_cell_angle_beta 77.925(4)
_cell_angle_gamma 69.202(4)
_cell_formula_units_Z 2
_cell_length_a 10.1780(17)
_cell_length_b 12.442(2)
_cell_length_c 13.129(2)
_cell_measurement_reflns_used 20488
_cell_measurement_temperature 293(2)
_cell_measurement_theta_max 27.4
_cell_measurement_theta_min 1.6
_cell_volume 1518.9(4)
_computing_cell_refinement 'Bruker SMART'
_computing_data_collection 'Bruker SMART'
_computing_data_reduction 'Bruker SAINT'
_computing_molecular_graphics 'Bruker SHELXL'
_computing_publication_material 'Bruker SHELXL'
_computing_structure_refinement 'SHELXL-97 (Sheldrick, 1997)'
_computing_structure_solution 'SHELXL-97 (Sheldrick, 1990)'
_diffrn_ambient_temperature 293(2)
_diffrn_measured_fraction_theta_full 0.978
_diffrn_measured_fraction_theta_max 0.978
_diffrn_measurement_device_type 'CCD AREA DETECTOR'
_diffrn_measurement_method 'phi scans'
_diffrn_radiation_monochromator graphite
_diffrn_radiation_source 'fine-focus sealed tube'
_diffrn_radiation_type MoK\a
_diffrn_radiation_wavelength 0.71073
_diffrn_reflns_av_R_equivalents 0.0434
_diffrn_reflns_av_sigmaI/netI 0.0508
_diffrn_reflns_limit_h_max 12
_diffrn_reflns_limit_h_min -13
_diffrn_reflns_limit_k_max 15
_diffrn_reflns_limit_k_min -16
_diffrn_reflns_limit_l_max 16
_diffrn_reflns_limit_l_min -16
_diffrn_reflns_number 20488
_diffrn_reflns_theta_full 27.40
_diffrn_reflns_theta_max 27.40
_diffrn_reflns_theta_min 1.59
_exptl_absorpt_coefficient_mu 1.648
_exptl_absorpt_correction_T_max 0.8395
_exptl_absorpt_correction_T_min 0.7785
_exptl_absorpt_correction_type empirical
_exptl_absorpt_process_details SADABS
_exptl_crystal_colour red
_exptl_crystal_density_diffrn 1.913
_exptl_crystal_density_method 'not measured'
_exptl_crystal_description plate
_exptl_crystal_F_000 856
_exptl_crystal_size_max 0.16
_exptl_crystal_size_mid 0.13
_exptl_crystal_size_min 0.11
_refine_diff_density_max 1.801
_refine_diff_density_min -0.886
_refine_diff_density_rms 0.127
_refine_ls_extinction_method none
_refine_ls_goodness_of_fit_ref 1.066
_refine_ls_hydrogen_treatment mixed
_refine_ls_matrix_type full
_refine_ls_number_parameters 374
_refine_ls_number_reflns 6743
_refine_ls_number_restraints 0
_refine_ls_restrained_S_all 1.066
_refine_ls_R_factor_all 0.0847
_refine_ls_R_factor_gt 0.0540
_refine_ls_shift/su_max 0.089
_refine_ls_shift/su_mean 0.013
_refine_ls_structure_factor_coef Fsqd
_refine_ls_weighting_details 'calc w=1/[\s^2^(Fo^2^)+(0.0866P)^2^+2.3083P] where P=(Fo^2^+2Fc^2^)/3'
_refine_ls_weighting_scheme calc
_refine_ls_wR_factor_gt 0.1450
_refine_ls_wR_factor_ref 0.1692
_reflns_number_gt 4625
_reflns_number_total 6743
_reflns_threshold_expression >2sigma(I)
_cod_data_source_file om300241y_si_003.cif
_cod_data_source_block '[7]Cl'
_cod_depositor_comments
;
The following automatic conversions were performed:

'_symmetry_cell_setting' value 'Triclinic' changed to 'triclinic'
according to /home/saulius/struct/CIF-dictionaries/cif_core.dic
dictionary named 'cif_core.dic' version 2.4.2 from
2011-04-26.

'_exptl_absorpt_correction_type' value 'Empirical'
changed to 'empirical' according to
/home/saulius/struct/CIF-dictionaries/cif_core.dic dictionary named
'cif_core.dic' version 2.4.2 from 2011-04-26.

Automatic conversion script
Id: cif_fix_values 1891 2012-01-12 08:04:46Z andrius 
;
_cod_original_sg_symbol_H-M P-1
_cod_database_code 4078660

loop_
_symmetry_equiv_pos_as_xyz
'x, y, z'
'-x, -y, -z'

loop_
_atom_site_label
_atom_site_type_symbol
_atom_site_fract_x
_atom_site_fract_y
_atom_site_fract_z
_atom_site_U_iso_or_equiv
_atom_site_adp_type
_atom_site_occupancy
_atom_site_symmetry_multiplicity
_atom_site_calc_flag
_atom_site_refinement_flags
Ru2 Ru 0.56430(5) 0.25955(4) 0.81960(4) 0.04884(17) Uani 1 1 d .
Ru1 Ru 0.36506(5) 0.29004(4) 0.71299(4) 0.04229(16) Uani 1 1 d .
Cl4 Cl 0.30263(19) 0.49841(15) 0.71423(14) 0.0602(4) Uani 1 1 d .
Cl6 Cl 0.12073(18) 0.31855(18) 0.72480(15) 0.0696(5) Uani 1 1 d .
Cl5 Cl 0.2441(3) 0.3146(2) 1.10334(15) 0.0858(6) Uani 1 1 d .
Cl3 Cl 0.3051(3) 0.52108(18) 0.46842(18) 0.0870(7) Uani 1 1 d .
Cl1 Cl 0.90592(19) 0.1356(2) 0.6111(2) 0.0938(7) Uani 1 1 d .
Cl2 Cl 0.3119(3) 0.0849(2) 0.5078(2) 0.0941(7) Uani 1 1 d .
O2 O 0.5656(5) 0.0925(4) 0.8344(4) 0.0660(13) Uani 1 1 d .
C9 C 0.1257(9) 0.4490(9) 0.3915(6) 0.084(3) Uani 1 1 d .
H9 H 0.0862 0.5245 0.3674 0.101 Uiso 1 1 calc R
N2 N 0.3970(5) 0.2793(4) 0.5516(4) 0.0427(11) Uani 1 1 d .
O1 O 0.3968(5) 0.1213(4) 0.7354(4) 0.0639(12) Uani 1 1 d .
C10 C 0.0791(10) 0.3644(13) 0.3707(7) 0.100(4) Uani 1 1 d .
H10 H 0.0059 0.3834 0.3327 0.121 Uiso 1 1 calc R
N3 N 0.3427(5) 0.3032(5) 0.8685(4) 0.0468(12) Uani 1 1 d .
N1 N 0.5732(5) 0.2463(4) 0.6709(4) 0.0457(11) Uani 1 1 d .
C7 C 0.2903(7) 0.3069(6) 0.4895(5) 0.0518(15) Uani 1 1 d .
C1 C 0.6330(6) 0.2194(5) 0.5755(5) 0.0500(15) Uani 1 1 d .
C4 C 0.7247(9) 0.1833(7) 0.3607(6) 0.075(2) Uani 1 1 d .
H4 H 0.7582 0.1722 0.2897 0.090 Uiso 1 1 calc R
C14 C 0.2069(7) 0.4291(7) 1.0173(5) 0.0583(17) Uani 1 1 d .
C2 C 0.7847(7) 0.1717(6) 0.5301(6) 0.0622(19) Uani 1 1 d .
C13 C 0.2616(6) 0.4135(5) 0.9103(5) 0.0479(14) Uani 1 1 d .
C15 C 0.1246(7) 0.5360(7) 1.0544(6) 0.065(2) Uani 1 1 d .
H15 H 0.0867 0.5442 1.1252 0.078 Uiso 1 1 calc R
C18 C 0.2335(6) 0.5107(6) 0.8487(5) 0.0545(16) Uani 1 1 d .
C5 C 0.5828(8) 0.2270(6) 0.3959(6) 0.0616(17) Uani 1 1 d .
H5 H 0.5191 0.2465 0.3499 0.074 Uiso 1 1 calc R
C8 C 0.2342(8) 0.4186(7) 0.4499(5) 0.0624(18) Uani 1 1 d .
C17 C 0.1515(7) 0.6199(6) 0.8848(7) 0.0650(19) Uani 1 1 d .
H17 H 0.1342 0.6837 0.8391 0.078 Uiso 1 1 calc R
C3 C 0.8246(8) 0.1536(7) 0.4286(6) 0.070(2) Uani 1 1 d .
H3 H 0.9213 0.1202 0.4012 0.084 Uiso 1 1 calc R
C22 C 0.7756(8) 0.2338(8) 0.8518(7) 0.076(2) Uani 1 1 d .
H22 H 0.8552 0.1696 0.8307 0.092 Uiso 1 1 calc R
C21 C 0.7304(9) 0.3363(8) 0.7947(7) 0.074(2) Uani 1 1 d .
H21 H 0.7742 0.3537 0.7286 0.089 Uiso 1 1 calc R
C12 C 0.2396(8) 0.2248(7) 0.4651(6) 0.0629(18) Uani 1 1 d .
C25 C 0.6044(10) 0.4099(8) 0.8563(9) 0.088(3) Uani 1 1 d .
H25 H 0.5503 0.4837 0.8363 0.106 Uiso 1 1 calc R
C16 C 0.0979(7) 0.6312(7) 0.9873(7) 0.072(2) Uani 1 1 d .
H16 H 0.0427 0.7034 1.0130 0.086 Uiso 1 1 calc R
C19 C 0.4869(7) 0.0559(6) 0.7919(6) 0.0591(17) Uani 1 1 d .
C23 C 0.6771(10) 0.2445(9) 0.9497(7) 0.082(3) Uani 1 1 d .
H23 H 0.6807 0.1884 1.0029 0.098 Uiso 1 1 calc R
C24 C 0.5755(9) 0.3547(9) 0.9495(8) 0.081(3) Uani 1 1 d .
H24 H 0.5003 0.3857 1.0039 0.098 Uiso 1 1 calc R
C20 C 0.5017(10) -0.0693(6) 0.8073(8) 0.087(3) Uani 1 1 d .
H20A H 0.4373 -0.0844 0.7715 0.130 Uiso 1 1 calc R
H20B H 0.4791 -0.0875 0.8804 0.130 Uiso 1 1 calc R
H20C H 0.5982 -0.1159 0.7800 0.130 Uiso 1 1 calc R
C6 C 0.5320(6) 0.2429(5) 0.5043(5) 0.0472(14) Uani 1 1 d .
C11 C 0.1369(10) 0.2532(10) 0.4042(6) 0.084(3) Uani 1 1 d .
H11 H 0.1069 0.1967 0.3859 0.101 Uiso 1 1 calc R
O4 O 1.0901(9) 0.0954(6) 0.1959(5) 0.107(2) Uani 1 1 d .
Cl7 Cl 0.8970(7) 0.0242(7) 0.1357(8) 0.315(5) Uani 1 1 d .
O3 O 0.2286(11) 0.1179(9) 0.9736(7) 0.156(4) Uani 1 1 d .
H3A H 0.312(5) 0.248(4) 0.903(4) 0.016(12) Uiso 1 1 d .

loop_
_atom_site_aniso_label
_atom_site_aniso_U_11
_atom_site_aniso_U_22
_atom_site_aniso_U_33
_atom_site_aniso_U_23
_atom_site_aniso_U_13
_atom_site_aniso_U_12
Ru2 0.0391(3) 0.0493(3) 0.0571(3) -0.0053(2) -0.0152(2) -0.0094(2)
Ru1 0.0346(2) 0.0448(3) 0.0439(3) -0.0061(2) -0.00791(18) -0.00764(19)
Cl4 0.0661(10) 0.0529(9) 0.0573(10) -0.0009(7) -0.0164(8) -0.0125(8)
Cl6 0.0484(9) 0.0886(13) 0.0618(11) -0.0115(9) -0.0101(7) -0.0088(8)
Cl5 0.0917(15) 0.0996(16) 0.0504(10) 0.0030(10) -0.0130(10) -0.0156(12)
Cl3 0.132(2) 0.0663(12) 0.0744(13) 0.0176(10) -0.0405(13) -0.0422(13)
Cl1 0.0406(9) 0.1171(18) 0.1040(17) -0.0226(14) -0.0081(10) -0.0009(10)
Cl2 0.1216(19) 0.0720(13) 0.1106(18) -0.0145(12) -0.0270(15) -0.0535(13)
O2 0.056(3) 0.062(3) 0.084(4) -0.006(3) -0.023(2) -0.018(2)
C9 0.068(5) 0.114(7) 0.055(5) 0.008(5) -0.019(4) -0.013(5)
N2 0.043(2) 0.042(3) 0.045(3) -0.007(2) -0.008(2) -0.016(2)
O1 0.054(3) 0.058(3) 0.073(3) -0.003(2) -0.010(2) -0.012(2)
C10 0.067(5) 0.192(13) 0.052(5) 0.010(6) -0.021(4) -0.055(7)
N3 0.039(2) 0.047(3) 0.051(3) -0.005(2) -0.010(2) -0.008(2)
N1 0.036(2) 0.041(3) 0.058(3) -0.008(2) -0.009(2) -0.009(2)
C7 0.048(3) 0.068(4) 0.040(3) -0.009(3) -0.008(3) -0.018(3)
C1 0.046(3) 0.043(3) 0.059(4) -0.015(3) 0.001(3) -0.015(3)
C4 0.076(5) 0.087(6) 0.067(5) -0.030(4) 0.020(4) -0.046(4)
C14 0.044(3) 0.077(5) 0.052(4) -0.010(3) -0.013(3) -0.014(3)
C2 0.043(3) 0.055(4) 0.085(5) -0.022(4) 0.000(3) -0.014(3)
C13 0.037(3) 0.052(4) 0.055(4) -0.011(3) -0.013(3) -0.011(3)
C15 0.045(3) 0.084(5) 0.066(5) -0.025(4) -0.011(3) -0.016(3)
C18 0.045(3) 0.061(4) 0.055(4) -0.013(3) -0.015(3) -0.008(3)
C5 0.064(4) 0.071(5) 0.055(4) -0.010(3) -0.001(3) -0.032(4)
C8 0.064(4) 0.075(5) 0.045(4) 0.001(3) -0.010(3) -0.022(4)
C17 0.052(4) 0.053(4) 0.086(5) -0.011(4) -0.025(4) -0.004(3)
C3 0.051(4) 0.080(5) 0.080(5) -0.030(4) 0.020(4) -0.032(4)
C22 0.049(4) 0.084(6) 0.104(7) -0.008(5) -0.038(4) -0.018(4)
C21 0.075(5) 0.093(6) 0.077(5) 0.008(5) -0.030(4) -0.050(5)
C12 0.059(4) 0.083(5) 0.055(4) -0.011(4) -0.004(3) -0.036(4)
C25 0.087(6) 0.066(5) 0.134(9) -0.011(6) -0.069(6) -0.023(5)
C16 0.050(4) 0.070(5) 0.089(6) -0.034(5) -0.016(4) -0.003(3)
C19 0.053(4) 0.046(4) 0.072(5) -0.003(3) -0.010(3) -0.009(3)
C23 0.087(6) 0.114(7) 0.068(5) 0.000(5) -0.035(5) -0.051(6)
C24 0.059(4) 0.107(7) 0.083(6) -0.033(6) -0.018(4) -0.022(5)
C20 0.083(6) 0.048(4) 0.128(8) -0.001(5) -0.031(5) -0.016(4)
C6 0.051(3) 0.044(3) 0.048(3) -0.008(3) -0.001(3) -0.021(3)
C11 0.082(6) 0.143(9) 0.054(5) -0.013(5) -0.016(4) -0.065(6)
O4 0.167(7) 0.080(4) 0.069(4) 0.002(3) 0.002(4) -0.049(4)
Cl7 0.169(5) 0.318(9) 0.422(12) -0.170(9) -0.085(6) 0.024(5)
O3 0.161(8) 0.204(10) 0.130(7) -0.076(7) 0.028(6) -0.106(8)

loop_
_atom_type_symbol
_atom_type_description
_atom_type_scat_dispersion_real
_atom_type_scat_dispersion_imag
_atom_type_scat_source
C C 0.0033 0.0016 'International Tables Vol C Tables 4.2.6.8 and 6.1.1.4'
H H 0.0000 0.0000 'International Tables Vol C Tables 4.2.6.8 and 6.1.1.4'
N N 0.0061 0.0033 'International Tables Vol C Tables 4.2.6.8 and 6.1.1.4'
O O 0.0106 0.0060 'International Tables Vol C Tables 4.2.6.8 and 6.1.1.4'
Cl Cl 0.1484 0.1585 'International Tables Vol C Tables 4.2.6.8 and 6.1.1.4'
Ru Ru -1.2594 0.8363 'International Tables Vol C Tables 4.2.6.8 and 6.1.1.4'

loop_
_geom_angle_atom_site_label_1
_geom_angle_atom_site_label_2
_geom_angle_atom_site_label_3
_geom_angle
N1 Ru2 O2 85.4(2)
N1 Ru2 N3 98.24(19)
O2 Ru2 N3 84.5(2)
N1 Ru2 C25 114.1(4)
O2 Ru2 C25 157.3(3)
N3 Ru2 C25 103.1(3)
N1 Ru2 C21 94.4(3)
O2 Ru2 C21 133.9(3)
N3 Ru2 C21 140.5(3)
C25 Ru2 C21 38.3(3)
N1 Ru2 C22 110.9(3)
O2 Ru2 C22 100.5(3)
N3 Ru2 C22 150.7(3)
C25 Ru2 C22 62.6(3)
C21 Ru2 C22 37.1(3)
N1 Ru2 C23 148.9(3)
O2 Ru2 C23 95.6(3)
N3 Ru2 C23 112.8(3)
C25 Ru2 C23 61.7(4)
C21 Ru2 C23 62.9(3)
C22 Ru2 C23 38.3(3)
N1 Ru2 C24 150.3(3)
O2 Ru2 C24 123.9(3)
N3 Ru2 C24 90.7(3)
C25 Ru2 C24 36.2(4)
C21 Ru2 C24 62.3(3)
C22 Ru2 C24 62.4(3)
C23 Ru2 C24 36.7(3)
N1 Ru2 Ru1 48.55(13)
O2 Ru2 Ru1 83.11(14)
N3 Ru2 Ru1 49.70(14)
C25 Ru2 Ru1 118.2(2)
C21 Ru2 Ru1 129.4(2)
C22 Ru2 Ru1 159.1(3)
C23 Ru2 Ru1 162.5(3)
C24 Ru2 Ru1 132.2(2)
N1 Ru1 O1 86.7(2)
N1 Ru1 N3 100.6(2)
O1 Ru1 N3 89.4(2)
N1 Ru1 N2 77.0(2)
O1 Ru1 N2 92.0(2)
N3 Ru1 N2 177.1(2)
N1 Ru1 Cl6 165.38(15)
O1 Ru1 Cl6 87.27(15)
N3 Ru1 Cl6 92.66(15)
N2 Ru1 Cl6 89.93(14)
N1 Ru1 Cl4 99.23(15)
O1 Ru1 Cl4 170.64(15)
N3 Ru1 Cl4 82.45(16)
N2 Ru1 Cl4 96.36(14)
Cl6 Ru1 Cl4 88.53(7)
N1 Ru1 Ru2 48.43(15)
O1 Ru1 Ru2 87.78(15)
N3 Ru1 Ru2 52.18(14)
N2 Ru1 Ru2 125.34(13)
Cl6 Ru1 Ru2 144.53(5)
Cl4 Ru1 Ru2 90.80(5)
C18 Cl4 Ru1 95.9(2)
C19 O2 Ru2 124.3(4)
C10 C9 C8 118.0(9)
C10 C9 H9 121.0
C8 C9 H9 121.0
C6 N2 C7 117.9(5)
C6 N2 Ru1 115.0(4)
C7 N2 Ru1 127.0(4)
C19 O1 Ru1 121.6(5)
C11 C10 C9 121.8(8)
C11 C10 H10 119.1
C9 C10 H10 119.1
C13 N3 Ru1 116.9(4)
C13 N3 Ru2 119.2(4)
Ru1 N3 Ru2 78.12(18)
C13 N3 H3A 112(3)
Ru1 N3 H3A 110(3)
Ru2 N3 H3A 117(3)
C1 N1 Ru2 156.7(4)
C1 N1 Ru1 119.8(4)
Ru2 N1 Ru1 83.02(19)
C12 C7 C8 117.8(6)
C12 C7 N2 122.0(6)
C8 C7 N2 120.2(6)
N1 C1 C2 129.1(6)
N1 C1 C6 114.2(5)
C2 C1 C6 116.7(6)
C5 C4 C3 122.0(7)
C5 C4 H4 119.0
C3 C4 H4 119.0
C15 C14 C13 121.1(7)
C15 C14 Cl5 118.9(6)
C13 C14 Cl5 120.0(5)
C3 C2 C1 119.7(7)
C3 C2 Cl1 121.8(5)
C1 C2 Cl1 118.4(6)
C18 C13 C14 115.7(6)
C18 C13 N3 121.7(6)
C14 C13 N3 122.6(6)
C14 C15 C16 120.3(7)
C14 C15 H15 119.8
C16 C15 H15 119.8
C13 C18 C17 124.1(7)
C13 C18 Cl4 118.3(5)
C17 C18 Cl4 117.6(6)
C4 C5 C6 118.9(7)
C4 C5 H5 120.6
C6 C5 H5 120.6
C7 C8 C9 121.4(8)
C7 C8 Cl3 119.5(5)
C9 C8 Cl3 119.0(7)
C16 C17 C18 118.6(8)
C16 C17 H17 120.7
C18 C17 H17 120.7
C2 C3 C4 122.2(6)
C2 C3 H3 118.9
C4 C3 H3 118.9
C21 C22 C23 107.8(8)
C21 C22 Ru2 71.1(4)
C23 C22 Ru2 71.7(4)
C21 C22 H22 126.1
C23 C22 H22 126.1
Ru2 C22 H22 122.8
C22 C21 C25 107.1(8)
C22 C21 Ru2 71.8(4)
C25 C21 Ru2 70.7(5)
C22 C21 H21 126.5
C25 C21 H21 126.5
Ru2 C21 H21 122.7
C11 C12 C7 121.0(8)
C11 C12 Cl2 119.8(7)
C7 C12 Cl2 119.1(6)
C24 C25 C21 109.1(8)
C24 C25 Ru2 73.9(5)
C21 C25 Ru2 71.0(4)
C24 C25 H25 125.4
C21 C25 H25 125.4
Ru2 C25 H25 121.4
C17 C16 C15 120.2(7)
C17 C16 H16 119.9
C15 C16 H16 119.9
O2 C19 O1 123.2(6)
O2 C19 C20 118.5(7)
O1 C19 C20 118.4(7)
C24 C23 C22 107.1(8)
C24 C23 Ru2 72.2(5)
C22 C23 Ru2 70.0(4)
C24 C23 H23 126.5
C22 C23 H23 126.5
Ru2 C23 H23 123.0
C25 C24 C23 108.9(8)
C25 C24 Ru2 69.9(5)
C23 C24 Ru2 71.1(5)
C25 C24 H24 125.6
C23 C24 H24 125.6
Ru2 C24 H24 125.0
C19 C20 H20A 109.5
C19 C20 H20B 109.5
H20A C20 H20B 109.5
C19 C20 H20C 109.5
H20A C20 H20C 109.5
H20B C20 H20C 109.5
N2 C6 C5 126.3(6)
N2 C6 C1 113.4(5)
C5 C6 C1 120.3(6)
C10 C11 C12 119.8(8)
C10 C11 H11 120.1
C12 C11 H11 120.1

loop_
_geom_bond_atom_site_label_1
_geom_bond_atom_site_label_2
_geom_bond_distance
Ru2 N1 1.957(5)
Ru2 O2 2.062(5)
Ru2 N3 2.096(5)
Ru2 C25 2.171(8)
Ru2 C21 2.174(7)
Ru2 C22 2.183(7)
Ru2 C23 2.206(7)
Ru2 C24 2.221(8)
Ru2 Ru1 2.5968(7)
Ru1 N1 1.961(5)
Ru1 O1 2.006(5)
Ru1 N3 2.024(5)
Ru1 N2 2.087(5)
Ru1 Cl6 2.3575(19)
Ru1 Cl4 2.4414(18)
Cl4 C18 1.760(7)
Cl5 C14 1.703(8)
Cl3 C8 1.733(8)
Cl1 C2 1.705(8)
Cl2 C12 1.715(9)
O2 C19 1.289(8)
C9 C10 1.372(15)
C9 C8 1.394(11)
C9 H9 0.9300
N2 C6 1.319(7)
N2 C7 1.417(8)
O1 C19 1.296(8)
C10 C11 1.361(15)
C10 H10 0.9300
N3 C13 1.427(8)
N3 H3A 0.90(5)
N1 C1 1.295(8)
C7 C12 1.387(10)
C7 C8 1.391(10)
C1 C2 1.460(9)
C1 C6 1.465(9)
C4 C5 1.346(10)
C4 C3 1.416(12)
C4 H4 0.9300
C14 C15 1.372(10)
C14 C13 1.405(9)
C2 C3 1.329(11)
C13 C18 1.357(9)
C15 C16 1.380(11)
C15 H15 0.9300
C18 C17 1.390(9)
C5 C6 1.419(9)
C5 H5 0.9300
C17 C16 1.343(11)
C17 H17 0.9300
C3 H3 0.9300
C22 C21 1.387(12)
C22 C23 1.441(12)
C22 H22 0.9300
C21 C25 1.425(13)
C21 H21 0.9300
C12 C11 1.372(11)
C25 C24 1.366(14)
C25 H25 0.9300
C16 H16 0.9300
C19 C20 1.507(10)
C23 C24 1.394(13)
C23 H23 0.9300
C24 H24 0.9300
C20 H20A 0.9600
C20 H20B 0.9600
C20 H20C 0.9600
C11 H11 0.9300
